data_4515467
loop_
_publ_author_name
'Featherston, Aaron L.'
'Shugrue, Christopher R.'
'Mercado, Brandon Q.'
'Miller, Scott J.'

_publ_section_title
;
 Phosphothreonine (pThr)-Based Multifunctional Peptide Catalysis for
 Asymmetric Baeyer-Villiger Oxidations of Cyclobutanones.
;
_journal_issue 1
_journal_name_full 'ACS catalysis'
_journal_page_first 242
_journal_page_last 252
_journal_paper_doi 10.1021/acscatal.8b04132
_journal_volume 9
_journal_year 2019
_chemical_absolute_configuration unk
_chemical_formula_moiety 'C17 H15 N O4'
_chemical_formula_sum 'C17 H15 N O4'
_chemical_formula_weight 297.30
_space_group_crystal_system monoclinic
_space_group_IT_number 4
_space_group_name_Hall 'P 2yb'
_space_group_name_H-M_alt 'P 1 21 1'
_atom_sites_solution_hydrogens geom
_atom_sites_solution_primary SHELXT
_atom_sites_solution_secondary difmap
_audit_creation_method SHELXL-2014/7
_cell_angle_alpha 90
_cell_angle_beta 106.796(2)
_cell_angle_gamma 90
_cell_formula_units_Z 4
_cell_length_a 13.5517(3)
_cell_length_b 9.24610(10)
_cell_length_c 11.8061(3)
_cell_measurement_reflns_used 28441
_cell_measurement_temperature 93(2)
_cell_measurement_theta_max 66.5420
_cell_measurement_theta_min 3.3790
_cell_volume 1416.20(5)
_computing_cell_refinement 'CrysAlisPro 1.171.39.16b (Rigaku OD, 2015)'
_computing_data_collection 'CrysAlisPro 1.171.39.16b (Rigaku OD, 2015)'
_computing_data_reduction 'CrysAlisPro 1.171.39.16b (Rigaku OD, 2015)'
_computing_molecular_graphics 'Olex2 (Dolomanov et al., 2009)'
_computing_publication_material 'CIFTAB-2014/2 (Sheldrick, 2014)'
_computing_structure_refinement 'SHELXL-2014/7 (Sheldrick, 2014)'
_computing_structure_solution 'SHELXT-2014/5 (Sheldrick, 2014)'
_diffrn_ambient_temperature 93(2)
_diffrn_detector_area_resol_mean 22.2
_diffrn_measured_fraction_theta_full 1.000
_diffrn_measured_fraction_theta_max 1.000
_diffrn_measurement_device_type 'Rigaku Saturn 944+ CCD'
_diffrn_measurement_method \w
_diffrn_radiation_type CuK\a
_diffrn_radiation_wavelength 1.54184
_diffrn_reflns_av_R_equivalents 0.0583
_diffrn_reflns_av_unetI/netI 0.0211
_diffrn_reflns_Laue_measured_fraction_full 1.000
_diffrn_reflns_Laue_measured_fraction_max 1.000
_diffrn_reflns_limit_h_max 16
_diffrn_reflns_limit_h_min -16
_diffrn_reflns_limit_k_max 11
_diffrn_reflns_limit_k_min -11
_diffrn_reflns_limit_l_max 14
_diffrn_reflns_limit_l_min -14
_diffrn_reflns_number 48415
_diffrn_reflns_point_group_measured_fraction_full 0.999
_diffrn_reflns_point_group_measured_fraction_max 0.999
_diffrn_reflns_theta_full 66.596
_diffrn_reflns_theta_max 66.596
_diffrn_reflns_theta_min 3.407
_diffrn_source 'microfocus rotating anode'
_exptl_absorpt_coefficient_mu 0.827
_exptl_absorpt_correction_T_max 1.00000
_exptl_absorpt_correction_T_min 0.52267
_exptl_absorpt_correction_type multi-scan
_exptl_absorpt_process_details
; 
CrysAlisPro 1.171.39.16b (Rigaku Oxford Diffraction, 2015) 
Empirical absorption correction using spherical harmonics, 
 implemented in SCALE3 ABSPACK scaling algorithm. 
;
_exptl_crystal_colour Colorless
_exptl_crystal_density_diffrn 1.394
_exptl_crystal_description Plate
_exptl_crystal_F_000 624
_exptl_crystal_size_max 0.100
_exptl_crystal_size_mid 0.080
_exptl_crystal_size_min 0.040
_refine_diff_density_max 0.579
_refine_diff_density_min -0.302
_refine_diff_density_rms 0.047
_refine_ls_abs_structure_details
; 
 Flack x determined using 2080 quotients [(I+)-(I-)]/[(I+)+(I-)] 
 (Parsons, Flack and Wagner, Acta Cryst. B69 (2013) 249-259). 
;
_refine_ls_abs_structure_Flack -0.27(14)
_refine_ls_extinction_coef 0.0064(8)
_refine_ls_extinction_expression Fc^*^=kFc[1+0.001xFc^2^\l^3^/sin(2\q)]^-1/4^
_refine_ls_extinction_method 'SHELXL-2014/7 (Sheldrick 2014'
_refine_ls_goodness_of_fit_ref 1.051
_refine_ls_hydrogen_treatment constr
_refine_ls_matrix_type full
_refine_ls_number_parameters 398
_refine_ls_number_reflns 4979
_refine_ls_number_restraints 1
_refine_ls_restrained_S_all 1.051
_refine_ls_R_factor_all 0.0478
_refine_ls_R_factor_gt 0.0458
_refine_ls_shift/su_max 0.000
_refine_ls_shift/su_mean 0.000
_refine_ls_structure_factor_coef Fsqd
_refine_ls_weighting_details 'w=1/[\s^2^(Fo^2^)+(0.0721P)^2^+0.5661P] where P=(Fo^2^+2Fc^2^)/3'
_refine_ls_weighting_scheme calc
_refine_ls_wR_factor_gt 0.1229
_refine_ls_wR_factor_ref 0.1249
_reflns_Friedel_coverage 0.871
_reflns_Friedel_fraction_full 0.999
_reflns_Friedel_fraction_max 0.999
_reflns_number_gt 4731
_reflns_number_total 4979
_reflns_threshold_expression 'I > 2\s(I)'
_cod_data_source_file cs8b04132_si_003.cif
_cod_data_source_block 007b-18092
_cod_original_sg_symbol_H-M 'P 21'
_cod_database_code 4515467
_shelx_shelxl_version_number 2014/7
_shelx_space_group_comment
; 
The symmetry employed for this shelxl refinement is uniquely defined 
by the following loop, which should always be used as a source of 
symmetry information in preference to the above space-group names. 
They are only intended as comments. 
;
_shelx_estimated_absorpt_t_min 0.922
_shelx_estimated_absorpt_t_max 0.968

loop_
_space_group_symop_operation_xyz
'x, y, z'
'-x, y+1/2, -z'

loop_
_atom_site_label
_atom_site_type_symbol
_atom_site_fract_x
_atom_site_fract_y
_atom_site_fract_z
_atom_site_U_iso_or_equiv
_atom_site_adp_type
_atom_site_occupancy
_atom_site_site_symmetry_order
_atom_site_calc_flag
_atom_site_refinement_flags_posn
_atom_site_refinement_flags_adp
O1 O 1.10658(17) 0.5141(3) 0.4296(2) 0.0303(5) Uani 1 1 d . .
O2 O 1.07658(19) 0.3203(3) 0.5326(2) 0.0321(6) Uani 1 1 d . .
O3 O 1.49024(19) 0.5242(4) 0.6902(3) 0.0496(7) Uani 1 1 d . .
O4 O 1.4930(2) 0.3721(3) 0.8391(3) 0.0531(7) Uani 1 1 d . .
N1 N 0.9726(2) 0.5211(3) 0.5022(2) 0.0285(6) Uani 1 1 d . .
H1 H 0.9682 0.6109 0.4765 0.034 Uiso 1 1 calc R U
C1 C 1.1715(3) 0.4275(4) 0.3835(3) 0.0288(7) Uani 1 1 d . .
C2 C 1.1276(3) 0.3597(4) 0.2764(3) 0.0339(8) Uani 1 1 d . .
H2 H 1.0562 0.3710 0.2371 0.041 Uiso 1 1 calc R U
C3 C 1.1886(3) 0.2752(5) 0.2269(4) 0.0437(9) Uani 1 1 d . .
H3 H 1.1593 0.2277 0.1536 0.052 Uiso 1 1 calc R U
C4 C 1.2918(4) 0.2604(5) 0.2844(4) 0.0484(11) Uani 1 1 d . .
H4 H 1.3337 0.2019 0.2509 0.058 Uiso 1 1 calc R U
C5 C 1.3349(3) 0.3301(5) 0.3905(4) 0.0471(11) Uani 1 1 d . .
H5 H 1.4065 0.3196 0.4286 0.057 Uiso 1 1 calc R U
C6 C 1.2756(3) 0.4159(5) 0.4430(3) 0.0347(9) Uani 1 1 d . .
C7 C 1.3198(3) 0.4876(7) 0.5619(3) 0.0519(12) Uani 1 1 d . .
H7 H 1.2687 0.5596 0.5740 0.062 Uiso 1 1 calc R U
C8 C 1.3450(4) 0.3810(8) 0.6648(4) 0.0779(19) Uani 1 1 d . .
H8A H 1.2931 0.3879 0.7089 0.094 Uiso 1 1 calc R U
H8B H 1.3451 0.2807 0.6354 0.094 Uiso 1 1 calc R U
C9 C 1.4484(3) 0.4202(5) 0.7423(3) 0.0405(9) Uani 1 1 d . .
C10 C 1.4238(3) 0.5649(6) 0.5774(4) 0.0565(12) Uani 1 1 d . .
H10A H 1.4541 0.5354 0.5140 0.068 Uiso 1 1 calc R U
H10B H 1.4139 0.6710 0.5735 0.068 Uiso 1 1 calc R U
C11 C 1.0525(2) 0.4408(4) 0.4931(3) 0.0276(7) Uani 1 1 d . .
C12 C 0.8944(2) 0.4694(4) 0.5511(3) 0.0278(7) Uani 1 1 d . .
C13 C 0.9165(3) 0.3843(4) 0.6519(3) 0.0308(8) Uani 1 1 d . .
H13 H 0.9858 0.3590 0.6919 0.037 Uiso 1 1 calc R U
C14 C 0.8370(3) 0.3365(4) 0.6936(3) 0.0335(8) Uani 1 1 d . .
H14 H 0.8520 0.2767 0.7619 0.040 Uiso 1 1 calc R U
C15 C 0.7358(3) 0.3741(5) 0.6375(3) 0.0372(8) Uani 1 1 d . .
H15 H 0.6818 0.3405 0.6671 0.045 Uiso 1 1 calc R U
C16 C 0.7139(3) 0.4614(4) 0.5378(3) 0.0371(9) Uani 1 1 d . .
H16 H 0.6448 0.4886 0.4991 0.045 Uiso 1 1 calc R U
C17 C 0.7935(3) 0.5090(4) 0.4945(3) 0.0335(8) Uani 1 1 d . .
H17 H 0.7787 0.5688 0.4262 0.040 Uiso 1 1 calc R U
O5 O 0.10936(17) 0.4874(3) -0.0626(2) 0.0313(6) Uani 1 1 d . .
O6 O 0.07063(19) 0.6861(3) 0.0295(2) 0.0333(6) Uani 1 1 d . .
O7 O 0.4076(2) 0.5910(3) 0.2574(2) 0.0495(7) Uani 1 1 d . .
O8 O 0.5549(3) 0.4806(7) 0.2896(3) 0.1116(19) Uani 1 1 d . .
N2 N -0.0275(2) 0.4813(3) 0.0053(3) 0.0294(6) Uani 1 1 d . .
H2A H -0.0283 0.3897 -0.0152 0.035 Uiso 1 1 calc R U
C18 C 0.1699(3) 0.5750(4) -0.1149(3) 0.0297(7) Uani 1 1 d . .
C19 C 0.1199(3) 0.6412(4) -0.2212(3) 0.0361(8) Uani 1 1 d . .
H19 H 0.0480 0.6279 -0.2559 0.043 Uiso 1 1 calc R U
C20 C 0.1759(3) 0.7269(5) -0.2765(3) 0.0428(9) Uani 1 1 d . .
H20 H 0.1427 0.7727 -0.3496 0.051 Uiso 1 1 calc R U
C21 C 0.2807(4) 0.7455(6) -0.2244(4) 0.0505(11) Uani 1 1 d . .
H21 H 0.3195 0.8053 -0.2612 0.061 Uiso 1 1 calc R U
C22 C 0.3286(3) 0.6768(5) -0.1190(4) 0.0459(10) Uani 1 1 d . .
H22 H 0.4006 0.6900 -0.0847 0.055 Uiso 1 1 calc R U
C23 C 0.2745(3) 0.5882(4) -0.0609(3) 0.0339(8) Uani 1 1 d . .
C24 C 0.3239(3) 0.5214(4) 0.0586(3) 0.0368(8) Uani 1 1 d . .
H24 H 0.2852 0.4312 0.0652 0.044 Uiso 1 1 calc R U
C25 C 0.4370(3) 0.4852(8) 0.0902(4) 0.0733(18) Uani 1 1 d . .
H25A H 0.4472 0.3828 0.0717 0.088 Uiso 1 1 calc R U
H25B H 0.4726 0.5477 0.0462 0.088 Uiso 1 1 calc R U
C26 C 0.4767(3) 0.5122(7) 0.2199(4) 0.0567(13) Uani 1 1 d . .
C27 C 0.3199(3) 0.6225(5) 0.1591(3) 0.0472(10) Uani 1 1 d . .
H27A H 0.3219 0.7246 0.1344 0.057 Uiso 1 1 calc R U
H27B H 0.2555 0.6069 0.1810 0.057 Uiso 1 1 calc R U
C28 C 0.0503(2) 0.5631(4) -0.0056(3) 0.0270(7) Uani 1 1 d . .
C29 C -0.1093(2) 0.5321(4) 0.0476(3) 0.0279(7) Uani 1 1 d . .
C30 C -0.0913(3) 0.6183(4) 0.1479(3) 0.0305(7) Uani 1 1 d . .
H30 H -0.0227 0.6415 0.1922 0.037 Uiso 1 1 calc R U
C31 C -0.1744(3) 0.6707(4) 0.1835(3) 0.0348(8) Uani 1 1 d . .
H31 H -0.1622 0.7304 0.2517 0.042 Uiso 1 1 calc R U
C32 C -0.2745(3) 0.6359(5) 0.1198(3) 0.0388(9) Uani 1 1 d . .
H32 H -0.3310 0.6724 0.1436 0.047 Uiso 1 1 calc R U
C33 C -0.2918(3) 0.5471(5) 0.0206(3) 0.0400(9) Uani 1 1 d . .
H33 H -0.3602 0.5210 -0.0224 0.048 Uiso 1 1 calc R U
C34 C -0.2094(3) 0.4970(5) -0.0151(3) 0.0350(8) Uani 1 1 d . .
H34 H -0.2217 0.4379 -0.0836 0.042 Uiso 1 1 calc R U

loop_
_atom_site_aniso_label
_atom_site_aniso_U_11
_atom_site_aniso_U_22
_atom_site_aniso_U_33
_atom_site_aniso_U_23
_atom_site_aniso_U_13
_atom_site_aniso_U_12
O1 0.0340(12) 0.0201(13) 0.0420(13) 0.0032(10) 0.0191(10) -0.0003(9)
O2 0.0406(13) 0.0174(12) 0.0428(14) 0.0025(10) 0.0190(11) 0.0024(10)
O3 0.0350(13) 0.0518(17) 0.0596(17) -0.0021(14) 0.0100(12) -0.0113(13)
O4 0.0521(16) 0.0488(17) 0.0530(17) 0.0018(14) 0.0068(13) 0.0031(14)
N1 0.0347(14) 0.0174(14) 0.0359(14) 0.0005(12) 0.0139(12) -0.0001(12)
C1 0.0326(16) 0.0223(17) 0.0344(17) 0.0041(15) 0.0142(14) 0.0007(14)
C2 0.0429(19) 0.026(2) 0.0327(18) 0.0027(15) 0.0105(15) -0.0020(16)
C3 0.066(3) 0.027(2) 0.045(2) -0.0021(18) 0.0263(19) 0.0009(19)
C4 0.071(3) 0.033(2) 0.056(2) 0.009(2) 0.042(2) 0.015(2)
C5 0.039(2) 0.057(3) 0.052(2) 0.020(2) 0.0226(18) 0.013(2)
C6 0.0317(17) 0.040(2) 0.0362(18) 0.0073(17) 0.0151(14) 0.0019(16)
C7 0.0348(18) 0.085(4) 0.0365(19) 0.003(2) 0.0102(15) -0.018(2)
C8 0.069(3) 0.115(5) 0.038(2) 0.024(3) -0.004(2) -0.056(3)
C9 0.0406(19) 0.039(2) 0.041(2) -0.0073(17) 0.0114(16) -0.0029(17)
C10 0.044(2) 0.074(3) 0.050(2) 0.008(2) 0.0101(18) -0.019(2)
C11 0.0307(16) 0.0197(19) 0.0343(17) -0.0029(15) 0.0124(14) -0.0017(13)
C12 0.0350(17) 0.0180(17) 0.0327(17) -0.0051(14) 0.0136(14) -0.0004(13)
C13 0.0344(17) 0.0237(17) 0.0356(18) -0.0029(15) 0.0119(14) 0.0019(15)
C14 0.0405(18) 0.0246(19) 0.0384(19) -0.0003(16) 0.0163(16) 0.0006(15)
C15 0.0386(19) 0.034(2) 0.044(2) 0.0005(17) 0.0214(16) -0.0010(17)
C16 0.0324(17) 0.037(2) 0.0431(19) 0.0009(16) 0.0119(15) 0.0028(15)
C17 0.0379(17) 0.026(2) 0.0371(18) -0.0009(16) 0.0123(14) 0.0041(15)
O5 0.0369(12) 0.0181(12) 0.0443(13) 0.0009(11) 0.0204(10) -0.0017(10)
O6 0.0390(13) 0.0178(13) 0.0474(15) -0.0033(11) 0.0195(12) -0.0027(10)
O7 0.0559(16) 0.0510(17) 0.0402(14) -0.0034(13) 0.0120(12) 0.0082(14)
O8 0.068(2) 0.202(6) 0.056(2) -0.011(3) 0.0047(18) 0.066(3)
N2 0.0338(14) 0.0190(14) 0.0380(14) -0.0040(13) 0.0142(12) -0.0031(12)
C18 0.0366(17) 0.0184(16) 0.0381(18) -0.0012(15) 0.0171(14) -0.0023(14)
C19 0.0413(19) 0.0247(19) 0.042(2) -0.0010(16) 0.0123(16) -0.0004(16)
C20 0.061(2) 0.034(2) 0.035(2) 0.0029(17) 0.0185(18) 0.0002(19)
C21 0.059(3) 0.045(3) 0.056(2) 0.010(2) 0.030(2) -0.006(2)
C22 0.037(2) 0.045(3) 0.059(3) 0.000(2) 0.0196(19) -0.0097(18)
C23 0.0355(17) 0.030(2) 0.0372(18) -0.0019(17) 0.0120(15) -0.0011(16)
C24 0.0379(17) 0.030(2) 0.0406(19) -0.0012(16) 0.0084(15) 0.0042(16)
C25 0.050(2) 0.128(5) 0.040(2) -0.006(3) 0.0086(19) 0.042(3)
C26 0.0360(19) 0.089(4) 0.038(2) 0.004(2) -0.0013(16) 0.005(2)
C27 0.054(2) 0.049(2) 0.040(2) 0.0013(18) 0.0153(17) 0.013(2)
C28 0.0314(16) 0.0191(19) 0.0314(16) 0.0032(15) 0.0106(13) 0.0042(13)
C29 0.0340(17) 0.0186(17) 0.0347(17) 0.0016(14) 0.0155(14) -0.0009(13)
C30 0.0342(17) 0.0221(18) 0.0363(18) -0.0050(15) 0.0118(14) -0.0020(14)
C31 0.0388(18) 0.029(2) 0.041(2) -0.0061(16) 0.0180(16) -0.0044(15)
C32 0.0345(18) 0.037(2) 0.051(2) -0.0021(18) 0.0212(17) -0.0028(16)
C33 0.0310(17) 0.046(2) 0.044(2) -0.0046(18) 0.0135(15) -0.0062(16)
C34 0.0368(17) 0.034(2) 0.0356(17) -0.0046(17) 0.0121(14) -0.0079(16)

loop_
_atom_type_symbol
_atom_type_description
_atom_type_scat_dispersion_real
_atom_type_scat_dispersion_imag
_atom_type_scat_source
C C 0.0181 0.0091 'International Tables Vol C Tables 4.2.6.8 and 6.1.1.4'
H H 0.0000 0.0000 'International Tables Vol C Tables 4.2.6.8 and 6.1.1.4'
N N 0.0311 0.0180 'International Tables Vol C Tables 4.2.6.8 and 6.1.1.4'
O O 0.0492 0.0322 'International Tables Vol C Tables 4.2.6.8 and 6.1.1.4'

loop_
_geom_angle_atom_site_label_1
_geom_angle_atom_site_label_2
_geom_angle_atom_site_label_3
_geom_angle
C11 O1 C1 115.0(3)
C9 O3 C10 112.2(3)
C11 N1 C12 123.9(3)
C11 N1 H1 118.1
C12 N1 H1 118.1
C2 C1 C6 122.3(3)
C2 C1 O1 117.3(3)
C6 C1 O1 120.3(3)
C1 C2 C3 119.4(4)
C1 C2 H2 120.3
C3 C2 H2 120.3
C4 C3 C2 119.7(4)
C4 C3 H3 120.2
C2 C3 H3 120.2
C3 C4 C5 120.4(4)
C3 C4 H4 119.8
C5 C4 H4 119.8
C4 C5 C6 121.5(4)
C4 C5 H5 119.3
C6 C5 H5 119.3
C1 C6 C5 116.8(4)
C1 C6 C7 120.6(3)
C5 C6 C7 122.5(4)
C6 C7 C8 113.2(5)
C6 C7 C10 114.7(3)
C8 C7 C10 102.6(3)
C6 C7 H7 108.7
C8 C7 H7 108.7
C10 C7 H7 108.7
C9 C8 C7 106.8(4)
C9 C8 H8A 110.4
C7 C8 H8A 110.4
C9 C8 H8B 110.4
C7 C8 H8B 110.4
H8A C8 H8B 108.6
O4 C9 O3 122.0(4)
O4 C9 C8 128.1(4)
O3 C9 C8 109.8(3)
O3 C10 C7 107.3(3)
O3 C10 H10A 110.3
C7 C10 H10A 110.3
O3 C10 H10B 110.3
C7 C10 H10B 110.3
H10A C10 H10B 108.5
O2 C11 N1 127.5(3)
O2 C11 O1 122.5(3)
N1 C11 O1 110.0(3)
C13 C12 C17 120.1(3)
C13 C12 N1 122.4(3)
C17 C12 N1 117.4(3)
C14 C13 C12 119.4(3)
C14 C13 H13 120.3
C12 C13 H13 120.3
C13 C14 C15 121.1(3)
C13 C14 H14 119.4
C15 C14 H14 119.4
C14 C15 C16 119.5(3)
C14 C15 H15 120.3
C16 C15 H15 120.3
C15 C16 C17 119.8(3)
C15 C16 H16 120.1
C17 C16 H16 120.1
C12 C17 C16 120.0(3)
C12 C17 H17 120.0
C16 C17 H17 120.0
C28 O5 C18 114.5(3)
C26 O7 C27 109.5(3)
C28 N2 C29 124.4(3)
C28 N2 H2A 117.8
C29 N2 H2A 117.8
C23 C18 C19 123.1(3)
C23 C18 O5 119.8(3)
C19 C18 O5 117.1(3)
C20 C19 C18 119.3(4)
C20 C19 H19 120.3
C18 C19 H19 120.3
C19 C20 C21 119.6(4)
C19 C20 H20 120.2
C21 C20 H20 120.2
C22 C21 C20 119.8(4)
C22 C21 H21 120.1
C20 C21 H21 120.1
C21 C22 C23 122.2(4)
C21 C22 H22 118.9
C23 C22 H22 118.9
C18 C23 C22 116.0(3)
C18 C23 C24 120.9(3)
C22 C23 C24 122.9(3)
C25 C24 C23 117.8(3)
C25 C24 C27 101.9(3)
C23 C24 C27 111.8(3)
C25 C24 H24 108.3
C23 C24 H24 108.3
C27 C24 H24 108.3
C26 C25 C24 104.8(3)
C26 C25 H25A 110.8
C24 C25 H25A 110.8
C26 C25 H25B 110.8
C24 C25 H25B 110.8
H25A C25 H25B 108.9
O8 C26 O7 118.2(4)
O8 C26 C25 131.5(5)
O7 C26 C25 110.3(3)
O7 C27 C24 107.4(3)
O7 C27 H27A 110.2
C24 C27 H27A 110.2
O7 C27 H27B 110.2
C24 C27 H27B 110.2
H27A C27 H27B 108.5
O6 C28 N2 127.3(3)
O6 C28 O5 122.4(3)
N2 C28 O5 110.3(3)
C34 C29 C30 119.6(3)
C34 C29 N2 118.5(3)
C30 C29 N2 121.8(3)
C29 C30 C31 119.8(3)
C29 C30 H30 120.1
C31 C30 H30 120.1
C32 C31 C30 120.3(4)
C32 C31 H31 119.9
C30 C31 H31 119.9
C31 C32 C33 119.5(3)
C31 C32 H32 120.2
C33 C32 H32 120.2
C34 C33 C32 120.0(3)
C34 C33 H33 120.0
C32 C33 H33 120.0
C33 C34 C29 120.7(3)
C33 C34 H34 119.6
C29 C34 H34 119.6

loop_
_geom_bond_atom_site_label_1
_geom_bond_atom_site_label_2
_geom_bond_distance
O1 C11 1.369(4)
O1 C1 1.410(4)
O2 C11 1.215(4)
O3 C9 1.352(5)
O3 C10 1.426(5)
O4 C9 1.212(5)
N1 C11 1.343(4)
N1 C12 1.427(4)
N1 H1 0.8800
C1 C2 1.382(5)
C1 C6 1.386(5)
C2 C3 1.383(5)
C2 H2 0.9500
C3 C4 1.373(6)
C3 H3 0.9500
C4 C5 1.379(7)
C4 H4 0.9500
C5 C6 1.395(5)
C5 H5 0.9500
C6 C7 1.510(6)
C7 C8 1.525(7)
C7 C10 1.544(5)
C7 H7 1.0000
C8 C9 1.481(6)
C8 H8A 0.9900
C8 H8B 0.9900
C10 H10A 0.9900
C10 H10B 0.9900
C12 C13 1.385(5)
C12 C17 1.387(5)
C13 C14 1.381(5)
C13 H13 0.9500
C14 C15 1.384(5)
C14 H14 0.9500
C15 C16 1.388(5)
C15 H15 0.9500
C16 C17 1.392(5)
C16 H16 0.9500
C17 H17 0.9500
O5 C28 1.376(4)
O5 C18 1.415(4)
O6 C28 1.215(4)
O7 C26 1.358(5)
O7 C27 1.431(5)
O8 C26 1.175(5)
N2 C28 1.334(4)
N2 C29 1.421(4)
N2 H2A 0.8800
C18 C23 1.381(5)
C18 C19 1.385(5)
C19 C20 1.384(5)
C19 H19 0.9500
C20 C21 1.385(6)
C20 H20 0.9500
C21 C22 1.381(6)
C21 H21 0.9500
C22 C23 1.404(5)
C22 H22 0.9500
C23 C24 1.509(5)
C24 C25 1.507(5)
C24 C27 1.523(5)
C24 H24 1.0000
C25 C26 1.491(6)
C25 H25A 0.9900
C25 H25B 0.9900
C27 H27A 0.9900
C27 H27B 0.9900
C29 C34 1.383(5)
C29 C30 1.389(5)
C30 C31 1.397(5)
C30 H30 0.9500
C31 C32 1.385(5)
C31 H31 0.9500
C32 C33 1.394(6)
C32 H32 0.9500
C33 C34 1.383(5)
C33 H33 0.9500
C34 H34 0.9500

loop_
_geom_hbond_atom_site_label_D
_geom_hbond_atom_site_label_H
_geom_hbond_atom_site_label_A
_geom_hbond_distance_DH
_geom_hbond_distance_HA
_geom_hbond_distance_DA
_geom_hbond_angle_DHA
_geom_hbond_site_symmetry_A
N1 H1 O2 0.88 2.02 2.848(4) 155.7 2_756
N2 H2A O6 0.88 1.96 2.796(4) 158.1 2_545

loop_
_geom_torsion_atom_site_label_1
_geom_torsion_atom_site_label_2
_geom_torsion_atom_site_label_3
_geom_torsion_atom_site_label_4
_geom_torsion
C11 O1 C1 C2 84.7(4)
C11 O1 C1 C6 -97.2(4)
C6 C1 C2 C3 1.0(6)
O1 C1 C2 C3 179.1(3)
C1 C2 C3 C4 -0.3(6)
C2 C3 C4 C5 -0.5(7)
C3 C4 C5 C6 0.7(7)
C2 C1 C6 C5 -0.9(5)
O1 C1 C6 C5 -178.9(3)
C2 C1 C6 C7 -177.9(4)
O1 C1 C6 C7 4.0(5)
C4 C5 C6 C1 0.0(6)
C4 C5 C6 C7 177.0(4)
C1 C6 C7 C8 105.7(5)
C5 C6 C7 C8 -71.2(5)
C1 C6 C7 C10 -137.1(4)
C5 C6 C7 C10 46.0(6)
C6 C7 C8 C9 134.6(4)
C10 C7 C8 C9 10.5(6)
C10 O3 C9 O4 -179.5(4)
C10 O3 C9 C8 -0.2(5)
C7 C8 C9 O4 172.2(4)
C7 C8 C9 O3 -7.0(6)
C9 O3 C10 C7 7.3(5)
C6 C7 C10 O3 -133.9(4)
C8 C7 C10 O3 -10.8(6)
C12 N1 C11 O2 -7.0(5)
C12 N1 C11 O1 172.5(3)
C1 O1 C11 O2 17.9(4)
C1 O1 C11 N1 -161.6(3)
C11 N1 C12 C13 41.7(5)
C11 N1 C12 C17 -139.1(3)
C17 C12 C13 C14 1.6(5)
N1 C12 C13 C14 -179.2(3)
C12 C13 C14 C15 -1.1(6)
C13 C14 C15 C16 0.0(6)
C14 C15 C16 C17 0.6(6)
C13 C12 C17 C16 -1.1(5)
N1 C12 C17 C16 179.7(3)
C15 C16 C17 C12 0.0(6)
C28 O5 C18 C23 103.7(4)
C28 O5 C18 C19 -77.8(4)
C23 C18 C19 C20 -1.0(6)
O5 C18 C19 C20 -179.4(3)
C18 C19 C20 C21 -0.2(6)
C19 C20 C21 C22 0.9(7)
C20 C21 C22 C23 -0.5(7)
C19 C18 C23 C22 1.5(6)
O5 C18 C23 C22 179.8(3)
C19 C18 C23 C24 176.2(3)
O5 C18 C23 C24 -5.5(5)
C21 C22 C23 C18 -0.7(6)
C21 C22 C23 C24 -175.3(4)
C18 C23 C24 C25 155.3(4)
C22 C23 C24 C25 -30.3(6)
C18 C23 C24 C27 -87.1(5)
C22 C23 C24 C27 87.2(5)
C23 C24 C25 C26 145.4(5)
C27 C24 C25 C26 22.7(6)
C27 O7 C26 O8 177.9(6)
C27 O7 C26 C25 -0.5(6)
C24 C25 C26 O8 166.9(7)
C24 C25 C26 O7 -15.0(7)
C26 O7 C27 C24 15.8(5)
C25 C24 C27 O7 -23.8(5)
C23 C24 C27 O7 -150.6(3)
C29 N2 C28 O6 8.5(5)
C29 N2 C28 O5 -172.5(3)
C18 O5 C28 O6 -21.9(4)
C18 O5 C28 N2 159.0(3)
C28 N2 C29 C34 132.7(4)
C28 N2 C29 C30 -45.6(5)
C34 C29 C30 C31 -1.0(5)
N2 C29 C30 C31 177.3(3)
C29 C30 C31 C32 0.6(6)
C30 C31 C32 C33 0.6(6)
C31 C32 C33 C34 -1.5(6)
C32 C33 C34 C29 1.1(6)
C30 C29 C34 C33 0.2(6)
N2 C29 C34 C33 -178.2(3)
